data_8103176
loop_
_publ_author_name
'Kwang Ha'

_publ_section_title
;
 Crystal structure of octaaqua(?2-2,2'-bipyrimidine)dimanganese(II)
 bis(sulfate) --- water (1:2), [Mn2(H2O)8(C8H6N4)][(SO4)2] &#x00B7; 2H2O
;
_journal_issue 3
_journal_name_full 'Zeitschrift f\"ur Kristallographie - New Crystal Structures'
_journal_page_first 313
_journal_volume 226
_journal_year 2011
_chemical_formula_moiety 'C8 H22 Mn2 N4 O8, 2(O4 S), 2(H2 O)'
_chemical_formula_sum 'C8 H26 Mn2 N4 O18 S2'
_chemical_formula_weight 640.33
_chemical_name_systematic
; 
(\m~2~-2,2'-Bipyrimidine)-octaaquadimanganese(II) bis(sulfate) dihydrate
;
_space_group_IT_number 14
_symmetry_cell_setting monoclinic
_symmetry_space_group_name_Hall '-P 2ybc'
_symmetry_space_group_name_H-M 'P 1 21/c 1'
_atom_sites_solution_hydrogens geom
_atom_sites_solution_primary direct
_atom_sites_solution_secondary difmap
_audit_creation_method SHELXL-97
_cell_angle_alpha 90.00
_cell_angle_beta 91.667(1)
_cell_angle_gamma 90.00
_cell_formula_units_Z 2
_cell_length_a 8.1522(5)
_cell_length_b 11.6765(7)
_cell_length_c 11.9942(7)
_cell_measurement_reflns_used 4033
_cell_measurement_temperature 200(2)
_cell_measurement_theta_max 28.25
_cell_measurement_theta_min 2.43
_cell_volume 1141.23(12)
_computing_cell_refinement 'SAINT (Bruker, 2000)'
_computing_data_collection 'SMART (Bruker, 2000)'
_computing_data_reduction 'SAINT (Bruker, 2000)'
_computing_molecular_graphics 'ORTEP-III (Farrugia, 1997)'
_computing_publication_material SHELXL97
_computing_structure_refinement 'SHELXL-97 (Sheldrick, 1997)'
_computing_structure_solution 'SHELXS-97 (Sheldrick, 1997)'
_diffrn_ambient_temperature 200(2)
_diffrn_measured_fraction_theta_full 0.980
_diffrn_measured_fraction_theta_max 0.980
_diffrn_measurement_device_type 'Bruker SMART 1000 CCD'
_diffrn_measurement_method '\f and \w scans'
_diffrn_radiation_monochromator graphite
_diffrn_radiation_source 'fine-focus sealed tube'
_diffrn_radiation_type MoK\a
_diffrn_radiation_wavelength 0.71073
_diffrn_reflns_av_R_equivalents 0.0428
_diffrn_reflns_av_sigmaI/netI 0.0546
_diffrn_reflns_limit_h_max 10
_diffrn_reflns_limit_h_min -10
_diffrn_reflns_limit_k_max 15
_diffrn_reflns_limit_k_min -15
_diffrn_reflns_limit_l_max 11
_diffrn_reflns_limit_l_min -15
_diffrn_reflns_number 8031
_diffrn_reflns_theta_full 28.27
_diffrn_reflns_theta_max 28.27
_diffrn_reflns_theta_min 2.43
_diffrn_standards_decay_% 0
_diffrn_standards_interval_count 0
_diffrn_standards_interval_time 0
_diffrn_standards_number 0
_exptl_absorpt_coefficient_mu 1.380
_exptl_absorpt_correction_T_max 1.000
_exptl_absorpt_correction_T_min 0.761
_exptl_absorpt_correction_type multi-scan
_exptl_absorpt_process_details SADABS
_exptl_crystal_colour colorless
_exptl_crystal_density_diffrn 1.863
_exptl_crystal_density_method 'not measured'
_exptl_crystal_description block
_exptl_crystal_F_000 656
_exptl_crystal_size_max 0.27
_exptl_crystal_size_mid 0.21
_exptl_crystal_size_min 0.14
_refine_diff_density_max 0.499
_refine_diff_density_min -0.541
_refine_diff_density_rms 0.111
_refine_ls_extinction_method none
_refine_ls_goodness_of_fit_ref 1.116
_refine_ls_hydrogen_treatment mixed
_refine_ls_matrix_type full
_refine_ls_number_parameters 194
_refine_ls_number_reflns 2765
_refine_ls_number_restraints 0
_refine_ls_restrained_S_all 1.116
_refine_ls_R_factor_all 0.0583
_refine_ls_R_factor_gt 0.0361
_refine_ls_shift/su_max 0.000
_refine_ls_shift/su_mean 0.000
_refine_ls_structure_factor_coef Fsqd
_refine_ls_weighting_details 'calc w=1/[\s^2^(Fo^2^)+(0.0429P)^2^+0.1488P] where P=(Fo^2^+2Fc^2^)/3'
_refine_ls_weighting_scheme calc
_refine_ls_wR_factor_gt 0.0830
_refine_ls_wR_factor_ref 0.1041
_reflns_number_gt 2091
_reflns_number_total 2765
_reflns_threshold_expression >2sigma(I)
_cod_data_source_file 1267-3453.cff
_cod_data_source_block mn2(bpym)
_cod_depositor_comments
;
The following automatic conversions were performed:

'_symmetry_cell_setting' value 'Monoclinic' changed to 'monoclinic'
according to /home/saulius/struct/CIF-dictionaries/cif_core.dic
dictionary named 'cif_core.dic' version 2.4.1 from
2010-06-29.

'_exptl_absorpt_correction_type' value 'Multi-scan'
changed to 'multi-scan' according to
/home/saulius/struct/CIF-dictionaries/cif_core.dic dictionary named
'cif_core.dic' version 2.4.1 from 2010-06-29.

Automatic conversion script
Id: cif_fix_values 1715 2011-07-08 13:25:40Z adriana 
;
_cod_original_sg_symbol_H-M 'P 21/c'
_cod_database_code 8103176

loop_
_symmetry_equiv_pos_as_xyz
'x, y, z'
'-x, y+1/2, -z+1/2'
'-x, -y, -z'
'x, -y-1/2, z-1/2'

loop_
_atom_site_label
_atom_site_type_symbol
_atom_site_fract_x
_atom_site_fract_y
_atom_site_fract_z
_atom_site_U_iso_or_equiv
_atom_site_adp_type
_atom_site_occupancy
_atom_site_symmetry_multiplicity
_atom_site_calc_flag
_atom_site_refinement_flags
Mn1 Mn 0.30433(5) 0.10957(3) 0.30717(3) 0.01745(14) Uani 1 1 d .
O1 O 0.2237(3) -0.06243(18) 0.2588(2) 0.0232(5) Uani 1 1 d .
H1A H 0.242(5) -0.111(3) 0.299(3) 0.034(11) Uiso 1 1 d .
H1B H 0.251(6) -0.093(4) 0.196(4) 0.078(16) Uiso 1 1 d .
O2 O 0.3846(3) 0.27799(18) 0.35329(19) 0.0253(5) Uani 1 1 d .
H2A H 0.474(5) 0.301(3) 0.380(3) 0.040(11) Uiso 1 1 d .
H2B H 0.322(5) 0.312(3) 0.377(3) 0.039(12) Uiso 1 1 d .
O3 O 0.0605(2) 0.17965(18) 0.2820(2) 0.0238(5) Uani 1 1 d .
H3A H 0.005(4) 0.167(3) 0.230(3) 0.020(9) Uiso 1 1 d .
H3B H -0.021(5) 0.196(3) 0.339(4) 0.066(13) Uiso 1 1 d .
O4 O 0.3882(3) 0.1392(2) 0.1431(2) 0.0309(5) Uani 1 1 d .
H4A H 0.461(5) 0.178(3) 0.129(3) 0.052(13) Uiso 1 1 d .
H4B H 0.330(5) 0.121(3) 0.086(4) 0.047(12) Uiso 1 1 d .
N1 N 0.5515(3) 0.02808(18) 0.35811(18) 0.0171(5) Uani 1 1 d .
N2 N 0.2972(3) 0.06144(19) 0.49354(19) 0.0191(5) Uani 1 1 d .
C1 C 0.6770(3) 0.0085(2) 0.2900(2) 0.0219(6) Uani 1 1 d .
H1 H 0.6682 0.0338 0.2148 0.026 Uiso 1 1 calc R
C2 C 0.8168(3) -0.0469(2) 0.3259(3) 0.0236(6) Uani 1 1 d .
H2 H 0.9039 -0.0617 0.2769 0.028 Uiso 1 1 calc R
C3 C 0.1741(3) 0.0804(2) 0.5636(2) 0.0218(6) Uani 1 1 d .
H3 H 0.0777 0.1180 0.5361 0.026 Uiso 1 1 calc R
C4 C 0.5707(3) -0.0089(2) 0.4627(2) 0.0167(5) Uani 1 1 d .
S1 S 0.76934(8) 0.21735(6) 0.01718(6) 0.01740(17) Uani 1 1 d .
O5 O 0.6716(2) 0.14260(17) -0.05791(17) 0.0245(5) Uani 1 1 d .
O6 O 0.8920(2) 0.14434(18) 0.07840(17) 0.0280(5) Uani 1 1 d .
O7 O 0.6597(2) 0.27087(16) 0.09771(17) 0.0249(5) Uani 1 1 d .
O8 O 0.8534(2) 0.30540(17) -0.04593(18) 0.0286(5) Uani 1 1 d .
O9 O 0.1749(3) 0.4121(2) 0.4677(2) 0.0293(5) Uani 1 1 d .
H9A H 0.164(5) 0.477(4) 0.462(4) 0.053(13) Uiso 1 1 d .
H9B H 0.099(5) 0.393(3) 0.493(4) 0.044(13) Uiso 1 1 d .

loop_
_atom_site_aniso_label
_atom_site_aniso_U_11
_atom_site_aniso_U_22
_atom_site_aniso_U_33
_atom_site_aniso_U_23
_atom_site_aniso_U_13
_atom_site_aniso_U_12
Mn1 0.0169(2) 0.0179(2) 0.0176(2) 0.00100(17) 0.00132(16) 0.00103(16)
O1 0.0266(11) 0.0181(10) 0.0250(12) -0.0005(10) 0.0006(9) 0.0017(9)
O2 0.0196(11) 0.0212(11) 0.0348(13) -0.0054(10) -0.0017(10) 0.0004(9)
O3 0.0154(10) 0.0308(11) 0.0248(12) -0.0027(10) -0.0041(9) 0.0040(9)
O4 0.0283(12) 0.0446(14) 0.0201(12) 0.0027(10) 0.0038(10) -0.0142(11)
N1 0.0164(11) 0.0189(11) 0.0160(11) -0.0001(9) 0.0018(8) 0.0004(9)
N2 0.0168(11) 0.0187(11) 0.0220(12) 0.0005(10) 0.0024(9) 0.0021(9)
C1 0.0222(14) 0.0222(14) 0.0214(14) 0.0007(12) 0.0044(11) -0.0008(11)
C2 0.0176(14) 0.0247(14) 0.0291(16) -0.0036(13) 0.0083(11) 0.0010(11)
C3 0.0175(14) 0.0247(14) 0.0233(15) -0.0024(12) 0.0021(11) 0.0016(11)
C4 0.0189(14) 0.0123(12) 0.0190(14) 0.0003(10) 0.0015(10) -0.0023(10)
S1 0.0154(3) 0.0181(3) 0.0188(4) -0.0007(3) 0.0026(2) -0.0004(3)
O5 0.0218(10) 0.0246(10) 0.0271(11) -0.0069(9) -0.0001(8) 0.0001(8)
O6 0.0227(11) 0.0364(12) 0.0245(11) -0.0002(9) -0.0036(8) 0.0069(9)
O7 0.0230(10) 0.0234(10) 0.0285(11) -0.0063(9) 0.0066(8) -0.0020(8)
O8 0.0272(11) 0.0263(11) 0.0324(12) 0.0049(10) 0.0049(9) -0.0064(9)
O9 0.0257(13) 0.0210(12) 0.0416(14) -0.0012(10) 0.0076(10) 0.0019(10)

loop_
_atom_type_symbol
_atom_type_description
_atom_type_scat_dispersion_real
_atom_type_scat_dispersion_imag
_atom_type_scat_source
C C 0.0033 0.0016 'International Tables Vol C Tables 4.2.6.8 and 6.1.1.4'
H H 0.0000 0.0000 'International Tables Vol C Tables 4.2.6.8 and 6.1.1.4'
Mn Mn 0.3368 0.7283 'International Tables Vol C Tables 4.2.6.8 and 6.1.1.4'
N N 0.0061 0.0033 'International Tables Vol C Tables 4.2.6.8 and 6.1.1.4'
O O 0.0106 0.0060 'International Tables Vol C Tables 4.2.6.8 and 6.1.1.4'
S S 0.1246 0.1234 'International Tables Vol C Tables 4.2.6.8 and 6.1.1.4'

loop_
_geom_angle_atom_site_label_1
_geom_angle_atom_site_label_2
_geom_angle_atom_site_label_3
_geom_angle
_geom_angle_site_symmetry_1
_geom_angle_site_symmetry_3
O4 Mn1 O2 89.18(10) . .
O4 Mn1 O3 97.36(10) . .
O2 Mn1 O3 87.78(9) . .
O4 Mn1 O1 90.34(9) . .
O2 Mn1 O1 179.49(9) . .
O3 Mn1 O1 92.45(8) . .
O4 Mn1 N1 90.60(9) . .
O2 Mn1 N1 93.02(9) . .
O3 Mn1 N1 172.02(8) . .
O1 Mn1 N1 86.83(8) . .
O4 Mn1 N2 162.25(9) . .
O2 Mn1 N2 89.40(8) . .
O3 Mn1 N2 100.26(8) . .
O1 Mn1 N2 91.01(9) . .
N1 Mn1 N2 71.82(8) . .
Mn1 O1 H1A 118(3) . .
Mn1 O1 H1B 122(3) . .
H1A O1 H1B 101(4) . .
Mn1 O2 H2A 131(2) . .
Mn1 O2 H2B 114(3) . .
H2A O2 H2B 107(4) . .
Mn1 O3 H3A 124(2) . .
Mn1 O3 H3B 127(3) . .
H3A O3 H3B 102(3) . .
Mn1 O4 H4A 124(3) . .
Mn1 O4 H4B 121(3) . .
H4A O4 H4B 113(4) . .
C4 N1 C1 116.5(2) . .
C4 N1 Mn1 117.59(17) . .
C1 N1 Mn1 125.82(19) . .
C4 N2 C3 116.0(2) 3_656 .
C4 N2 Mn1 116.77(17) 3_656 .
C3 N2 Mn1 127.24(19) . .
N1 C1 C2 122.0(3) . .
N1 C1 H1 119.0 . .
C2 C1 H1 119.0 . .
C1 C2 C3 117.2(2) . 3_656
C1 C2 H2 121.4 . .
C3 C2 H2 121.4 3_656 .
N2 C3 C2 122.1(3) . 3_656
N2 C3 H3 118.9 . .
C2 C3 H3 118.9 3_656 .
N1 C4 N2 126.2(2) . 3_656
N1 C4 C4 116.6(3) . 3_656
N2 C4 C4 117.1(3) 3_656 3_656
O8 S1 O5 110.76(12) . .
O8 S1 O7 110.13(12) . .
O5 S1 O7 108.94(11) . .
O8 S1 O6 109.86(12) . .
O5 S1 O6 107.81(12) . .
O7 S1 O6 109.30(12) . .
H9A O9 H9B 103(4) . .

loop_
_geom_bond_atom_site_label_1
_geom_bond_atom_site_label_2
_geom_bond_distance
_geom_bond_site_symmetry_2
Mn1 O4 2.130(2) .
Mn1 O2 2.140(2) .
Mn1 O3 2.162(2) .
Mn1 O1 2.186(2) .
Mn1 N1 2.295(2) .
Mn1 N2 2.307(2) .
O1 H1A 0.76(4) .
O1 H1B 0.87(5) .
O2 H2A 0.84(4) .
O2 H2B 0.72(4) .
O3 H3A 0.77(3) .
O3 H3B 0.99(4) .
O4 H4A 0.77(4) .
O4 H4B 0.84(4) .
N1 C4 1.331(3) .
N1 C1 1.347(3) .
N2 C4 1.334(3) 3_656
N2 C3 1.346(3) .
C1 C2 1.369(4) .
C1 H1 0.9500 .
C2 C3 1.382(4) 3_656
C2 H2 0.9500 .
C3 C2 1.382(4) 3_656
C3 H3 0.9500 .
C4 N2 1.334(3) 3_656
C4 C4 1.494(5) 3_656
S1 O8 1.460(2) .
S1 O5 1.472(2) .
S1 O7 1.4739(19) .
S1 O6 1.491(2) .
O9 H9A 0.77(4) .
O9 H9B 0.73(4) .

loop_
_geom_hbond_atom_site_label_D
_geom_hbond_atom_site_label_H
_geom_hbond_atom_site_label_A
_geom_hbond_distance_DH
_geom_hbond_distance_HA
_geom_hbond_distance_DA
_geom_hbond_angle_DHA
_geom_hbond_site_symmetry_A
O1 H1A O7 0.76(4) 2.00(4) 2.749(3) 168(4) 2_645
O1 H1B O5 0.87(5) 1.88(5) 2.744(3) 172(4) 3_655
O2 H2A O5 0.84(4) 1.87(4) 2.706(3) 178(4) 4_566
O2 H2B O9 0.72(4) 2.01(4) 2.719(3) 170(4) .
O3 H3A O6 0.77(3) 2.03(3) 2.798(3) 170(3) 1_455
O3 H3B O8 0.99(4) 1.74(4) 2.709(3) 167(4) 4_466
O4 H4A O7 0.77(4) 1.99(4) 2.762(3) 176(4) .
O4 H4B O9 0.84(4) 1.92(5) 2.756(4) 172(4) 4_565
O9 H9A O6 0.77(4) 2.06(5) 2.818(3) 169(5) 2_655
O9 H9B O6 0.73(4) 2.04(4) 2.774(3) 173(4) 4_466

loop_
_geom_torsion_atom_site_label_1
_geom_torsion_atom_site_label_2
_geom_torsion_atom_site_label_3
_geom_torsion_atom_site_label_4
_geom_torsion
_geom_torsion_site_symmetry_1
_geom_torsion_site_symmetry_4
O4 Mn1 N1 C4 179.46(19) . .
O2 Mn1 N1 C4 90.25(19) . .
O3 Mn1 N1 C4 -5.3(7) . .
O1 Mn1 N1 C4 -90.23(19) . .
N2 Mn1 N1 C4 1.87(18) . .
O4 Mn1 N1 C1 -4.4(2) . .
O2 Mn1 N1 C1 -93.6(2) . .
O3 Mn1 N1 C1 170.9(5) . .
O1 Mn1 N1 C1 86.0(2) . .
N2 Mn1 N1 C1 178.1(2) . .
O4 Mn1 N2 C4 -10.2(4) . 3_656
O2 Mn1 N2 C4 -95.6(2) . 3_656
O3 Mn1 N2 C4 176.72(19) . 3_656
O1 Mn1 N2 C4 84.1(2) . 3_656
N1 Mn1 N2 C4 -2.28(18) . 3_656
O4 Mn1 N2 C3 169.8(3) . .
O2 Mn1 N2 C3 84.4(2) . .
O3 Mn1 N2 C3 -3.3(2) . .
O1 Mn1 N2 C3 -95.9(2) . .
N1 Mn1 N2 C3 177.7(2) . .
C4 N1 C1 C2 0.2(4) . .
Mn1 N1 C1 C2 -176.0(2) . .
N1 C1 C2 C3 -1.2(4) . 3_656
C4 N2 C3 C2 -0.4(4) 3_656 3_656
Mn1 N2 C3 C2 179.6(2) . 3_656
C1 N1 C4 N2 1.3(4) . 3_656
Mn1 N1 C4 N2 177.8(2) . 3_656
C1 N1 C4 C4 -177.9(3) . 3_656
Mn1 N1 C4 C4 -1.3(4) . 3_656
